data_7128828
loop_
_publ_author_name
'Ye, Zhi-Peng'
'Gao, Jie'
'Duan, Xin-Yu'
'Guan, Jian-Ping'
'Liu, Fang'
'Chen, Kai'
'Xiao, Jun-An'
'Xiang, Hao-Yue'
'Yang, Hua'

_publ_section_title
;
 Electrochemical heterodifunctionalization of \a-CF<sub>3</sub> alkenes to
 access \a-trifluoromethyl-\b-sulfonyl tertiary alcohols.
;
_journal_issue 71
_journal_name_full 'Chemical communications (Cambridge, England)'
_journal_page_first 8969
_journal_page_last 8972
_journal_paper_doi 10.1039/d1cc03288g
_journal_volume 57
_journal_year 2021
_chemical_formula_moiety '2(C21 H17 F3 O3 S)'
_chemical_formula_sum 'C42 H34 F6 O6 S2'
_chemical_formula_weight 812.81
_space_group_crystal_system triclinic
_space_group_IT_number 2
_space_group_name_Hall '-P 1'
_space_group_name_H-M_alt 'P -1'
_atom_sites_solution_hydrogens geom
_atom_sites_solution_primary direct
_atom_sites_solution_secondary difmap
_audit_creation_date 2021-05-20
_audit_creation_method
;
Olex2 1.2
(compiled 2018.05.29 svn.r3508 for OlexSys, GUI svn.r5506)
;
_audit_update_record
;
2021-06-17 deposited with the CCDC.	2021-08-16 downloaded from the CCDC.
;
_cell_angle_alpha 100.6367(19)
_cell_angle_beta 95.0698(19)
_cell_angle_gamma 103.2609(19)
_cell_formula_units_Z 1
_cell_length_a 5.9954(2)
_cell_length_b 10.0675(4)
_cell_length_c 16.2734(7)
_cell_measurement_reflns_used 11736
_cell_measurement_temperature 296(2)
_cell_measurement_theta_max 27.68
_cell_measurement_theta_min 1.29
_cell_volume 930.81(6)
_computing_molecular_graphics 'Olex2 (Dolomanov et al., 2009)'
_computing_publication_material 'Olex2 (Dolomanov et al., 2009)'
_computing_structure_refinement 'XL (Sheldrick, 2008)'
_computing_structure_solution 'XS (Sheldrick, 2008)'
_diffrn_ambient_temperature 296.15
_diffrn_measured_fraction_theta_full 0.973
_diffrn_measured_fraction_theta_max 0.973
_diffrn_measurement_device_type 'CCD area detector'
_diffrn_measurement_method 'phi and omega scans'
_diffrn_radiation_monochromator graphite
_diffrn_radiation_type MoK\a
_diffrn_radiation_wavelength 0.71073
_diffrn_reflns_av_R_equivalents 0.0194
_diffrn_reflns_av_unetI/netI 0.0197
_diffrn_reflns_limit_h_max 7
_diffrn_reflns_limit_h_min -7
_diffrn_reflns_limit_k_max 13
_diffrn_reflns_limit_k_min -13
_diffrn_reflns_limit_l_max 20
_diffrn_reflns_limit_l_min -21
_diffrn_reflns_number 11736
_diffrn_reflns_theta_full 27.68
_diffrn_reflns_theta_max 27.68
_diffrn_reflns_theta_min 1.29
_diffrn_source 'fine-focus sealed tube'
_exptl_absorpt_coefficient_mu 0.223
_exptl_crystal_colour COLORLESS
_exptl_crystal_density_diffrn 1.450
_exptl_crystal_density_method 'not measured'
_exptl_crystal_description BAR
_exptl_crystal_F_000 420
_exptl_crystal_size_max 0.3
_exptl_crystal_size_mid 0.2
_exptl_crystal_size_min 0.2
_refine_diff_density_max 0.312
_refine_diff_density_min -0.402
_refine_diff_density_rms 0.050
_refine_ls_extinction_method none
_refine_ls_goodness_of_fit_ref 1.047
_refine_ls_hydrogen_treatment constr
_refine_ls_matrix_type full
_refine_ls_number_parameters 254
_refine_ls_number_reflns 4236
_refine_ls_number_restraints 0
_refine_ls_restrained_S_all 1.047
_refine_ls_R_factor_all 0.0496
_refine_ls_R_factor_gt 0.0431
_refine_ls_shift/su_max 0.000
_refine_ls_shift/su_mean 0.000
_refine_ls_structure_factor_coef Fsqd
_refine_ls_weighting_details 'calc w=1/[\s^2^(Fo^2^)+(0.0549P)^2^+0.4761P] where P=(Fo^2^+2Fc^2^)/3'
_refine_ls_weighting_scheme calc
_refine_ls_wR_factor_gt 0.1154
_refine_ls_wR_factor_ref 0.1215
_reflns_number_gt 3689
_reflns_number_total 4236
_reflns_threshold_expression >2sigma(I)
_cod_data_source_file d1cc03288g2.cif
_cod_data_source_block hyang401_0m
_cod_depositor_comments 'Adding full bibliography for 7128828.cif.'
_cod_database_code 7128828
_olex2_refinement_description
;
1. Fixed Uiso
 At 1.2 times of:
  All C(H) groups, All C(H,H) groups
 At 1.5 times of:
  All O(H) groups
2.a Secondary CH2 refined with riding coordinates:
 C20(H20A,H20B)
2.b Aromatic/amide H refined with riding coordinates:
 C5(H5), C1(H1), C4(H4), C2(H2), C15(H15), C7(H7), C9(H9), C17(H17), C11(H11),
 C12(H12), C10(H10), C14(H14), C13(H13), C18(H18)
2.c Idealised tetrahedral OH refined as rotating group:
 O3(H3)
;
_olex2_submission_special_instructions 'No special instructions were received'

loop_
_space_group_symop_id
_space_group_symop_operation_xyz
1 'x, y, z'
2 '-x, -y, -z'

loop_
_atom_site_label
_atom_site_type_symbol
_atom_site_fract_x
_atom_site_fract_y
_atom_site_fract_z
_atom_site_U_iso_or_equiv
_atom_site_adp_type
_atom_site_occupancy
_atom_site_calc_flag
_atom_site_disorder_assembly
_atom_site_disorder_group
_atom_site_refinement_flags_posn
S1 S 0.19503(8) 0.65176(5) 0.44869(3) 0.04279(14) Uani 1 d . . .
F2 F 0.41951(18) 0.28245(12) 0.29550(8) 0.0518(3) Uani 1 d . . .
F1 F 0.1423(2) 0.20021(12) 0.36099(8) 0.0554(3) Uani 1 d . . .
O3 O -0.10880(19) 0.37817(16) 0.31552(8) 0.0459(3) Uani 1 d . . .
H3 H -0.1408 0.3652 0.3618 0.069 Uiso 1 calc . . GR
F3 F 0.0821(2) 0.18835(13) 0.22785(8) 0.0587(3) Uani 1 d . . .
C6 C 0.1933(3) 0.48662(17) 0.24601(10) 0.0313(3) Uani 1 d . . .
C19 C 0.1329(3) 0.41148(18) 0.31726(10) 0.0325(3) Uani 1 d . . .
C5 C 0.0182(3) 0.49320(19) 0.18659(11) 0.0362(4) Uani 1 d . . .
H5 H -0.1346 0.4500 0.1898 0.043 Uiso 1 calc . . R
C21 C 0.1961(3) 0.26999(19) 0.30011(11) 0.0393(4) Uani 1 d . . .
O2 O -0.0491(3) 0.63717(17) 0.43232(11) 0.0624(4) Uani 1 d . . .
C20 C 0.2621(3) 0.49234(18) 0.40405(10) 0.0342(3) Uani 1 d . . .
H20A H 0.4264 0.5129 0.4000 0.041 Uiso 1 calc . . R
H20B H 0.2341 0.4308 0.4435 0.041 Uiso 1 calc . . R
C8 C 0.3440(3) 0.70569(19) 0.04652(11) 0.0400(4) Uani 1 d . . .
C3 C 0.2950(3) 0.62981(18) 0.11556(10) 0.0358(3) Uani 1 d . . .
C1 C 0.4212(3) 0.54981(19) 0.23869(11) 0.0361(4) Uani 1 d . . .
H1 H 0.5412 0.5446 0.2773 0.043 Uiso 1 calc . . R
C4 C 0.0691(3) 0.56343(19) 0.12261(11) 0.0390(4) Uani 1 d . . .
H4 H -0.0508 0.5664 0.0832 0.047 Uiso 1 calc . . R
C2 C 0.4702(3) 0.62015(19) 0.17457(11) 0.0378(4) Uani 1 d . . .
H2 H 0.6232 0.6619 0.1707 0.045 Uiso 1 calc . . R
O1 O 0.2993(3) 0.68234(16) 0.53517(9) 0.0616(4) Uani 1 d . . .
C16 C 0.3393(3) 0.78189(19) 0.39970(12) 0.0422(4) Uani 1 d . . .
C15 C 0.2200(4) 0.8196(2) 0.33516(14) 0.0528(5) Uani 1 d . . .
H15 H 0.0640 0.7772 0.3173 0.063 Uiso 1 calc . . R
C7 C 0.5261(4) 0.6910(2) 0.00138(13) 0.0499(5) Uani 1 d . . .
H7 H 0.6228 0.6366 0.0163 0.060 Uiso 1 calc . . R
C9 C 0.2045(4) 0.7887(2) 0.02323(13) 0.0500(5) Uani 1 d . . .
H9 H 0.0823 0.8005 0.0529 0.060 Uiso 1 calc . . R
C17 C 0.5709(4) 0.8440(2) 0.42722(15) 0.0555(5) Uani 1 d . . .
H17 H 0.6494 0.8174 0.4708 0.067 Uiso 1 calc . . R
C11 C 0.4250(5) 0.8372(3) -0.08808(15) 0.0678(7) Uani 1 d . . .
H11 H 0.4511 0.8804 -0.1334 0.081 Uiso 1 calc . . R
C12 C 0.5653(4) 0.7566(3) -0.06554(14) 0.0620(6) Uani 1 d . . .
H12 H 0.6878 0.7458 -0.0953 0.074 Uiso 1 calc . . R
C10 C 0.2451(5) 0.8542(2) -0.04366(15) 0.0636(6) Uani 1 d . . .
H10 H 0.1505 0.9097 -0.0586 0.076 Uiso 1 calc . . R
C14 C 0.3380(5) 0.9223(2) 0.29734(16) 0.0672(7) Uani 1 d . . .
H14 H 0.2612 0.9489 0.2534 0.081 Uiso 1 calc . . R
C13 C 0.5677(5) 0.9845(3) 0.32463(19) 0.0731(7) Uani 1 d . . .
H13 H 0.6456 1.0535 0.2991 0.088 Uiso 1 calc . . R
C18 C 0.6833(5) 0.9465(3) 0.3888(2) 0.0726(7) Uani 1 d . . .
H18 H 0.8389 0.9899 0.4068 0.087 Uiso 1 calc . . R

loop_
_atom_site_aniso_label
_atom_site_aniso_U_11
_atom_site_aniso_U_22
_atom_site_aniso_U_33
_atom_site_aniso_U_23
_atom_site_aniso_U_13
_atom_site_aniso_U_12
S1 0.0502(3) 0.0413(2) 0.0404(3) 0.01150(18) 0.02099(19) 0.01076(19)
F2 0.0394(6) 0.0517(7) 0.0713(8) 0.0184(6) 0.0150(5) 0.0185(5)
F1 0.0681(8) 0.0447(6) 0.0578(7) 0.0235(5) 0.0187(6) 0.0090(5)
O3 0.0238(6) 0.0738(9) 0.0410(7) 0.0196(6) 0.0093(5) 0.0062(6)
F3 0.0649(8) 0.0493(7) 0.0502(7) -0.0026(5) 0.0014(6) 0.0038(6)
C6 0.0283(7) 0.0371(8) 0.0298(8) 0.0079(6) 0.0069(6) 0.0088(6)
C19 0.0230(7) 0.0427(9) 0.0323(8) 0.0104(7) 0.0062(6) 0.0062(6)
C5 0.0261(7) 0.0443(9) 0.0371(9) 0.0099(7) 0.0042(6) 0.0056(6)
C21 0.0367(8) 0.0413(9) 0.0387(9) 0.0107(7) 0.0076(7) 0.0047(7)
O2 0.0512(8) 0.0616(9) 0.0868(12) 0.0238(8) 0.0373(8) 0.0217(7)
C20 0.0334(8) 0.0402(9) 0.0305(8) 0.0119(7) 0.0066(6) 0.0078(6)
C8 0.0417(9) 0.0413(9) 0.0330(8) 0.0085(7) 0.0022(7) 0.0033(7)
C3 0.0377(8) 0.0391(9) 0.0313(8) 0.0079(7) 0.0069(6) 0.0102(7)
C1 0.0264(7) 0.0491(10) 0.0348(8) 0.0120(7) 0.0049(6) 0.0107(7)
C4 0.0326(8) 0.0489(10) 0.0354(9) 0.0123(7) -0.0009(6) 0.0096(7)
C2 0.0277(7) 0.0485(10) 0.0386(9) 0.0131(7) 0.0094(6) 0.0073(7)
O1 0.0923(12) 0.0525(9) 0.0346(7) 0.0074(6) 0.0188(7) 0.0053(8)
C16 0.0507(10) 0.0353(9) 0.0454(10) 0.0113(7) 0.0192(8) 0.0136(7)
C15 0.0624(12) 0.0463(11) 0.0562(12) 0.0140(9) 0.0128(10) 0.0226(9)
C7 0.0496(11) 0.0575(12) 0.0423(10) 0.0143(9) 0.0107(8) 0.0079(9)
C9 0.0546(11) 0.0493(11) 0.0462(11) 0.0151(9) 0.0023(9) 0.0109(9)
C17 0.0514(11) 0.0512(12) 0.0662(14) 0.0203(10) 0.0135(10) 0.0092(9)
C11 0.0863(17) 0.0632(14) 0.0425(11) 0.0232(10) 0.0007(11) -0.0108(12)
C12 0.0657(14) 0.0724(15) 0.0422(11) 0.0172(10) 0.0153(10) -0.0011(12)
C10 0.0788(16) 0.0525(12) 0.0558(13) 0.0229(10) -0.0102(12) 0.0071(11)
C14 0.102(2) 0.0499(12) 0.0652(15) 0.0284(11) 0.0234(13) 0.0330(13)
C13 0.0917(19) 0.0476(13) 0.0921(19) 0.0333(13) 0.0429(16) 0.0160(12)
C18 0.0601(14) 0.0549(14) 0.103(2) 0.0244(14) 0.0270(14) 0.0029(11)

loop_
_atom_type_symbol
_atom_type_description
_atom_type_scat_dispersion_real
_atom_type_scat_dispersion_imag
_atom_type_scat_source
C C 0.0033 0.0016 'International Tables Vol C Tables 4.2.6.8 and 6.1.1.4'
H H 0.0000 0.0000 'International Tables Vol C Tables 4.2.6.8 and 6.1.1.4'
F F 0.0171 0.0103 'International Tables Vol C Tables 4.2.6.8 and 6.1.1.4'
O O 0.0106 0.0060 'International Tables Vol C Tables 4.2.6.8 and 6.1.1.4'
S S 0.1246 0.1234 'International Tables Vol C Tables 4.2.6.8 and 6.1.1.4'

loop_
_geom_angle_atom_site_label_1
_geom_angle_atom_site_label_2
_geom_angle_atom_site_label_3
_geom_angle
_geom_angle_site_symmetry_1
_geom_angle_site_symmetry_3
_geom_angle_publ_flag
O2 S1 C20 109.85(9) . . ?
O2 S1 O1 117.83(10) . . ?
O2 S1 C16 108.94(9) . . ?
O1 S1 C20 103.89(9) . . ?
O1 S1 C16 108.13(10) . . ?
C16 S1 C20 107.73(8) . . ?
C19 O3 H3 109.5 . . ?
C5 C6 C19 119.55(14) . . ?
C5 C6 C1 118.59(15) . . ?
C1 C6 C19 121.86(14) . . ?
O3 C19 C6 108.55(12) . . ?
O3 C19 C21 105.19(14) . . ?
O3 C19 C20 112.65(13) . . ?
C6 C19 C21 109.49(13) . . ?
C6 C19 C20 113.52(13) . . ?
C20 C19 C21 107.07(13) . . ?
C6 C5 H5 119.8 . . ?
C4 C5 C6 120.40(15) . . ?
C4 C5 H5 119.8 . . ?
F2 C21 F1 107.09(14) . . ?
F2 C21 F3 106.73(15) . . ?
F2 C21 C19 113.03(14) . . ?
F1 C21 C19 111.09(14) . . ?
F3 C21 F1 106.79(15) . . ?
F3 C21 C19 111.75(15) . . ?
S1 C20 H20A 107.8 . . ?
S1 C20 H20B 107.8 . . ?
C19 C20 S1 118.00(12) . . ?
C19 C20 H20A 107.8 . . ?
C19 C20 H20B 107.8 . . ?
H20A C20 H20B 107.1 . . ?
C7 C8 C3 120.70(17) . . ?
C9 C8 C3 121.05(17) . . ?
C9 C8 C7 118.21(18) . . ?
C4 C3 C8 120.46(15) . . ?
C4 C3 C2 117.43(15) . . ?
C2 C3 C8 122.10(15) . . ?
C6 C1 H1 119.7 . . ?
C2 C1 C6 120.54(15) . . ?
C2 C1 H1 119.7 . . ?
C5 C4 C3 121.72(15) . . ?
C5 C4 H4 119.1 . . ?
C3 C4 H4 119.1 . . ?
C3 C2 H2 119.4 . . ?
C1 C2 C3 121.30(15) . . ?
C1 C2 H2 119.4 . . ?
C15 C16 S1 119.59(16) . . ?
C15 C16 C17 121.59(19) . . ?
C17 C16 S1 118.81(16) . . ?
C16 C15 H15 120.8 . . ?
C16 C15 C14 118.5(2) . . ?
C14 C15 H15 120.8 . . ?
C8 C7 H7 119.6 . . ?
C12 C7 C8 120.7(2) . . ?
C12 C7 H7 119.6 . . ?
C8 C9 H9 119.6 . . ?
C10 C9 C8 120.7(2) . . ?
C10 C9 H9 119.6 . . ?
C16 C17 H17 120.7 . . ?
C18 C17 C16 118.6(2) . . ?
C18 C17 H17 120.7 . . ?
C12 C11 H11 120.1 . . ?
C12 C11 C10 119.9(2) . . ?
C10 C11 H11 120.1 . . ?
C7 C12 H12 119.8 . . ?
C11 C12 C7 120.3(2) . . ?
C11 C12 H12 119.8 . . ?
C9 C10 H10 119.9 . . ?
C11 C10 C9 120.1(2) . . ?
C11 C10 H10 119.9 . . ?
C15 C14 H14 119.9 . . ?
C13 C14 C15 120.1(2) . . ?
C13 C14 H14 119.9 . . ?
C14 C13 H13 119.6 . . ?
C18 C13 C14 120.8(2) . . ?
C18 C13 H13 119.6 . . ?
C17 C18 H18 119.8 . . ?
C13 C18 C17 120.4(2) . . ?
C13 C18 H18 119.8 . . ?

loop_
_geom_bond_atom_site_label_1
_geom_bond_atom_site_label_2
_geom_bond_distance
_geom_bond_site_symmetry_2
_geom_bond_publ_flag
S1 O2 1.4327(16) . ?
S1 C20 1.7840(18) . ?
S1 O1 1.4362(16) . ?
S1 C16 1.7572(18) . ?
F2 C21 1.326(2) . ?
F1 C21 1.337(2) . ?
O3 H3 0.8200 . ?
O3 C19 1.4069(18) . ?
F3 C21 1.330(2) . ?
C6 C19 1.523(2) . ?
C6 C5 1.385(2) . ?
C6 C1 1.394(2) . ?
C19 C21 1.539(2) . ?
C19 C20 1.533(2) . ?
C5 H5 0.9300 . ?
C5 C4 1.381(2) . ?
C20 H20A 0.9700 . ?
C20 H20B 0.9700 . ?
C8 C3 1.485(2) . ?
C8 C7 1.389(3) . ?
C8 C9 1.387(3) . ?
C3 C4 1.391(2) . ?
C3 C2 1.392(2) . ?
C1 H1 0.9300 . ?
C1 C2 1.381(2) . ?
C4 H4 0.9300 . ?
C2 H2 0.9300 . ?
C16 C15 1.378(3) . ?
C16 C17 1.381(3) . ?
C15 H15 0.9300 . ?
C15 C14 1.387(3) . ?
C7 H7 0.9300 . ?
C7 C12 1.384(3) . ?
C9 H9 0.9300 . ?
C9 C10 1.385(3) . ?
C17 H17 0.9300 . ?
C17 C18 1.379(3) . ?
C11 H11 0.9300 . ?
C11 C12 1.367(4) . ?
C11 C10 1.375(4) . ?
C12 H12 0.9300 . ?
C10 H10 0.9300 . ?
C14 H14 0.9300 . ?
C14 C13 1.371(4) . ?
C13 H13 0.9300 . ?
C13 C18 1.364(4) . ?
C18 H18 0.9300 . ?

loop_
_geom_torsion_atom_site_label_1
_geom_torsion_atom_site_label_2
_geom_torsion_atom_site_label_3
_geom_torsion_atom_site_label_4
_geom_torsion
_geom_torsion_site_symmetry_1
_geom_torsion_site_symmetry_2
_geom_torsion_site_symmetry_3
_geom_torsion_site_symmetry_4
_geom_torsion_publ_flag
S1 C16 C15 C14 -179.80(16) . . . . ?
S1 C16 C17 C18 -179.77(18) . . . . ?
O3 C19 C21 F2 176.91(13) . . . . ?
O3 C19 C21 F1 -62.68(17) . . . . ?
O3 C19 C21 F3 56.48(17) . . . . ?
O3 C19 C20 S1 -56.60(17) . . . . ?
C6 C19 C21 F2 60.44(18) . . . . ?
C6 C19 C21 F1 -179.15(13) . . . . ?
C6 C19 C21 F3 -59.99(17) . . . . ?
C6 C19 C20 S1 67.29(16) . . . . ?
C6 C5 C4 C3 -0.2(3) . . . . ?
C6 C1 C2 C3 -0.2(3) . . . . ?
C19 C6 C5 C4 178.60(16) . . . . ?
C19 C6 C1 C2 -178.41(16) . . . . ?
C5 C6 C19 O3 -8.9(2) . . . . ?
C5 C6 C19 C21 105.41(17) . . . . ?
C5 C6 C19 C20 -135.01(16) . . . . ?
C5 C6 C1 C2 1.5(3) . . . . ?
C21 C19 C20 S1 -171.76(11) . . . . ?
O2 S1 C20 C19 39.83(15) . . . . ?
O2 S1 C16 C15 -19.74(19) . . . . ?
O2 S1 C16 C17 160.22(16) . . . . ?
C20 S1 C16 C15 99.37(17) . . . . ?
C20 S1 C16 C17 -80.67(18) . . . . ?
C20 C19 C21 F2 -63.03(18) . . . . ?
C20 C19 C21 F1 57.38(17) . . . . ?
C20 C19 C21 F3 176.54(13) . . . . ?
C8 C3 C4 C5 -179.40(16) . . . . ?
C8 C3 C2 C1 179.61(17) . . . . ?
C8 C7 C12 C11 0.1(3) . . . . ?
C8 C9 C10 C11 0.2(3) . . . . ?
C3 C8 C7 C12 176.99(19) . . . . ?
C3 C8 C9 C10 -177.10(18) . . . . ?
C1 C6 C19 O3 170.96(15) . . . . ?
C1 C6 C19 C21 -74.71(19) . . . . ?
C1 C6 C19 C20 44.9(2) . . . . ?
C1 C6 C5 C4 -1.3(3) . . . . ?
C4 C3 C2 C1 -1.3(3) . . . . ?
C2 C3 C4 C5 1.5(3) . . . . ?
O1 S1 C20 C19 166.74(13) . . . . ?
O1 S1 C16 C15 -148.92(16) . . . . ?
O1 S1 C16 C17 31.04(19) . . . . ?
C16 S1 C20 C19 -78.70(14) . . . . ?
C16 C15 C14 C13 -0.4(3) . . . . ?
C16 C17 C18 C13 -0.5(4) . . . . ?
C15 C16 C17 C18 0.2(3) . . . . ?
C15 C14 C13 C18 0.2(4) . . . . ?
C7 C8 C3 C4 -135.96(19) . . . . ?
C7 C8 C3 C2 43.1(3) . . . . ?
C7 C8 C9 C10 0.5(3) . . . . ?
C9 C8 C3 C4 41.6(3) . . . . ?
C9 C8 C3 C2 -139.38(19) . . . . ?
C9 C8 C7 C12 -0.6(3) . . . . ?
C17 C16 C15 C14 0.2(3) . . . . ?
C12 C11 C10 C9 -0.7(4) . . . . ?
C10 C11 C12 C7 0.6(4) . . . . ?
C14 C13 C18 C17 0.3(4) . . . . ?
